data_7704736
loop_
_publ_author_name
'Huse, Kevin'
'Weinert, Hanns'
'W\"olper, Christoph'
'Schulz, Stephan'

_publ_section_title
;
 Electronic effect of a perfluorinated \b-diketiminate ligand on the
 bonding nature of copper carbonyl complexes.
;
_journal_issue 28
_journal_name_full 'Dalton transactions (Cambridge, England : 2003)'
_journal_page_first 9773
_journal_page_last 9780
_journal_paper_doi 10.1039/d0dt01943g
_journal_volume 49
_journal_year 2020
_chemical_formula_sum 'C18 Cu F17 N2 O'
_chemical_formula_weight 646.74
_space_group_crystal_system triclinic
_space_group_IT_number 2
_space_group_name_Hall '-P 1'
_space_group_name_H-M_alt 'P -1'
_atom_sites_solution_primary direct
_atom_sites_solution_secondary difmap
_audit_creation_method SHELXL-2017/1
_audit_update_record
;
2020-04-01 deposited with the CCDC.	2020-06-30 downloaded from the CCDC.
;
_cell_angle_alpha 82.526(7)
_cell_angle_beta 83.221(7)
_cell_angle_gamma 76.884(7)
_cell_formula_units_Z 2
_cell_length_a 5.2839(8)
_cell_length_b 9.5521(14)
_cell_length_c 20.684(3)
_cell_measurement_reflns_used 9953
_cell_measurement_temperature 100(2)
_cell_measurement_theta_max 30.77
_cell_measurement_theta_min 2.32
_cell_volume 1003.9(3)
_computing_cell_refinement 'BRUKER APEX2(v2009.5-1)'
_computing_data_collection 'BRUKER APEX2(v2009.5-1)'
_computing_data_reduction 'BRUKER APEX2(v2009.5-1)'
_computing_molecular_graphics 'ORTEP/PLATON (Spek)'
_computing_publication_material 'BRUKER AXS SHELXTL (c) 2008 / Vers. 2008/4'
_computing_structure_refinement 'SHELXL-2017/1 (Sheldrick, 2017)'
_computing_structure_solution 'BRUKER APEX2(v2009.5-1)'
_diffrn_ambient_temperature 100(2)
_diffrn_detector_area_resol_mean 512
_diffrn_measured_fraction_theta_full 0.997
_diffrn_measured_fraction_theta_max 0.975
_diffrn_measurement_device_type 'Bruker D8 KAPPA II (APEX II detector)'
_diffrn_measurement_method 'Data collection strategy APEX 2/COSMO'
_diffrn_radiation_monochromator 'Triumph Goebel mirror'
_diffrn_radiation_source 'fine-focus sealed tube'
_diffrn_radiation_type MoK\a
_diffrn_radiation_wavelength 0.71073
_diffrn_reflns_av_R_equivalents 0.0425
_diffrn_reflns_av_unetI/netI 0.0281
_diffrn_reflns_Laue_measured_fraction_full 0.997
_diffrn_reflns_Laue_measured_fraction_max 0.975
_diffrn_reflns_limit_h_max 7
_diffrn_reflns_limit_h_min -7
_diffrn_reflns_limit_k_max 13
_diffrn_reflns_limit_k_min -13
_diffrn_reflns_limit_l_max 29
_diffrn_reflns_limit_l_min -28
_diffrn_reflns_number 34292
_diffrn_reflns_point_group_measured_fraction_full 0.997
_diffrn_reflns_point_group_measured_fraction_max 0.975
_diffrn_reflns_theta_full 25.242
_diffrn_reflns_theta_max 30.888
_diffrn_reflns_theta_min 1.994
_exptl_absorpt_coefficient_mu 1.262
_exptl_absorpt_correction_T_max 0.75
_exptl_absorpt_correction_T_min 0.59
_exptl_absorpt_correction_type multi-scan
_exptl_absorpt_process_details
; 
 SADABS
 R.H. Blessing, Acta Cryst. (1995) A51 33-38 
;
_exptl_crystal_colour yellow
_exptl_crystal_density_diffrn 2.140
_exptl_crystal_description block
_exptl_crystal_F_000 624
_exptl_crystal_size_max 0.360
_exptl_crystal_size_mid 0.122
_exptl_crystal_size_min 0.105
_refine_diff_density_max 0.586
_refine_diff_density_min -0.551
_refine_diff_density_rms 0.069
_refine_ls_extinction_method none
_refine_ls_goodness_of_fit_ref 1.086
_refine_ls_hydrogen_treatment undef
_refine_ls_matrix_type full
_refine_ls_number_parameters 389
_refine_ls_number_reflns 6192
_refine_ls_number_restraints 67
_refine_ls_restrained_S_all 1.085
_refine_ls_R_factor_all 0.0409
_refine_ls_R_factor_gt 0.0329
_refine_ls_shift/su_max 0.001
_refine_ls_shift/su_mean 0.000
_refine_ls_structure_factor_coef Fsqd
_refine_ls_weighting_details 'w=1/[\s^2^(Fo^2^)+(0.0371P)^2^+0.5503P] where P=(Fo^2^+2Fc^2^)/3'
_refine_ls_weighting_scheme calc
_refine_ls_wR_factor_gt 0.0858
_refine_ls_wR_factor_ref 0.0899
_reflns_Friedel_coverage 0.000
_reflns_number_gt 5243
_reflns_number_total 6192
_reflns_threshold_expression 'I > 2\s(I)'
_cod_data_source_file d0dt01943g2.cif
_cod_data_source_block kh_v092_2m
_cod_depositor_comments
;
The following automatic conversions were performed:

data item '_atom_sites_solution_secondary' value 'diffmap' was
changed to 'difmap'.

Automatic conversion script
Id: cif_fix_values 7556 2019-12-06 15:28:31Z antanas 

 Adding full bibliography for 7704732--7704736.cif.
;
_cod_database_code 7704736
_shelx_shelxl_version_number 2017/1
_shelx_space_group_comment
;
The symmetry employed for this shelxl refinement is uniquely defined
by the following loop, which should always be used as a source of
symmetry information in preference to the above space-group names.
They are only intended as comments.
;
_shelx_estimated_absorpt_t_min 0.659
_shelx_estimated_absorpt_t_max 0.879

loop_
_space_group_symop_operation_xyz
'x, y, z'
'-x, -y, -z'

loop_
_atom_site_label
_atom_site_type_symbol
_atom_site_fract_x
_atom_site_fract_y
_atom_site_fract_z
_atom_site_U_iso_or_equiv
_atom_site_adp_type
_atom_site_occupancy
_atom_site_site_symmetry_order
_atom_site_calc_flag
_atom_site_refinement_flags_posn
_atom_site_refinement_flags_adp
_atom_site_refinement_flags_occupancy
_atom_site_disorder_assembly
_atom_site_disorder_group
Cu1 Cu 0.76333(4) 0.01562(2) 0.22195(2) 0.02397(7) Uani 1 1 d . . . . .
C4 C 0.827(2) 0.2248(18) 0.3930(4) 0.0294(19) Uani 0.52(6) 1 d D . P A 1
F1 F 1.025(2) 0.1204(13) 0.4116(10) 0.061(3) Uani 0.52(6) 1 d D . P A 1
F2 F 0.919(4) 0.3445(15) 0.3816(9) 0.048(3) Uani 0.52(6) 1 d D . P A 1
F3 F 0.6393(18) 0.2390(18) 0.4414(5) 0.0412(18) Uani 0.52(6) 1 d D . P A 1
C4' C 0.832(3) 0.2046(19) 0.3946(5) 0.038(3) Uani 0.48(6) 1 d D . P A 2
F1' F 1.034(2) 0.1141(13) 0.4204(8) 0.0443(19) Uani 0.48(6) 1 d D . P A 2
F2' F 0.890(4) 0.3347(15) 0.3826(10) 0.042(2) Uani 0.48(6) 1 d D . P A 2
F3' F 0.635(2) 0.214(3) 0.4419(6) 0.058(3) Uani 0.48(6) 1 d D . P A 2
F4 F 0.4721(3) 0.40661(13) 0.33215(5) 0.0426(3) Uani 1 1 d . . . . .
F5 F 0.4377(3) 0.56561(13) 0.21668(6) 0.0457(3) Uani 1 1 d . . . . .
F6 F 0.2443(2) 0.46935(12) 0.15518(5) 0.0350(3) Uani 1 1 d . . . . .
F7 F 0.1010(3) 0.47974(15) 0.25542(6) 0.0512(4) Uani 1 1 d . . . . .
F8 F 0.6229(3) -0.07858(14) 0.42791(5) 0.0388(3) Uani 1 1 d . . . . .
F9 F 0.8915(3) -0.32345(14) 0.49024(6) 0.0504(4) Uani 1 1 d . . . . .
F10 F 1.3855(3) -0.44257(13) 0.44357(6) 0.0527(4) Uani 1 1 d . . . . .
F11 F 1.6028(3) -0.31878(14) 0.33007(7) 0.0450(3) Uani 1 1 d . . . . .
F12 F 1.3270(2) -0.08120(14) 0.26533(6) 0.0392(3) Uani 1 1 d . . . . .
F13 F 0.2415(2) 0.08116(13) 0.13500(6) 0.0359(3) Uani 1 1 d . . . . .
F14 F 0.2309(3) 0.10464(14) 0.00445(6) 0.0396(3) Uani 1 1 d . . . . .
F15 F 0.5290(3) 0.26528(16) -0.07523(5) 0.0459(3) Uani 1 1 d . . . . .
F16 F 0.8355(3) 0.40541(14) -0.02225(6) 0.0415(3) Uani 1 1 d . . . . .
F17 F 0.8393(2) 0.38628(13) 0.10866(5) 0.0345(2) Uani 1 1 d . . . . .
O1 O 0.9155(4) -0.23704(19) 0.14905(9) 0.0575(5) Uani 1 1 d . . . . .
N1 N 0.8262(3) 0.04977(16) 0.30878(7) 0.0260(3) Uani 1 1 d . . . . .
N2 N 0.5674(3) 0.20733(15) 0.19380(6) 0.0237(3) Uani 1 1 d . . . . .
C1 C 0.7400(4) 0.17658(19) 0.33087(8) 0.0270(3) Uani 1 1 d D . . . .
C2 C 0.5714(4) 0.29142(19) 0.29750(8) 0.0293(4) Uani 1 1 d . . . . .
C3 C 0.4968(3) 0.30980(18) 0.23403(8) 0.0249(3) Uani 1 1 d . . . . .
C5 C 0.3189(4) 0.4575(2) 0.21521(9) 0.0305(4) Uani 1 1 d . . . . .
C6 C 0.9703(4) -0.07208(18) 0.34575(8) 0.0256(3) Uani 1 1 d . . . . .
C7 C 0.8643(4) -0.1377(2) 0.40334(8) 0.0290(4) Uani 1 1 d . . . . .
C8 C 1.0020(5) -0.2630(2) 0.43555(8) 0.0342(4) Uani 1 1 d . . . . .
C9 C 1.2496(5) -0.32476(19) 0.41144(9) 0.0360(5) Uani 1 1 d . . . . .
C10 C 1.3598(4) -0.2629(2) 0.35393(10) 0.0333(4) Uani 1 1 d . . . . .
C11 C 1.2180(4) -0.1392(2) 0.32182(9) 0.0288(4) Uani 1 1 d . . . . .
C12 C 0.5410(3) 0.23313(17) 0.12577(7) 0.0224(3) Uani 1 1 d . . . . .
C13 C 0.3888(3) 0.16295(18) 0.09702(8) 0.0248(3) Uani 1 1 d . . . . .
C14 C 0.3820(4) 0.17430(19) 0.03008(8) 0.0274(3) Uani 1 1 d . . . . .
C15 C 0.5321(4) 0.2559(2) -0.01042(8) 0.0304(4) Uani 1 1 d . . . . .
C16 C 0.6861(4) 0.3266(2) 0.01643(8) 0.0291(4) Uani 1 1 d . . . . .
C17 C 0.6893(3) 0.31556(18) 0.08351(8) 0.0245(3) Uani 1 1 d . . . . .
C18 C 0.8599(4) -0.1414(2) 0.17757(9) 0.0312(4) Uani 1 1 d . . . . .

loop_
_atom_site_aniso_label
_atom_site_aniso_U_11
_atom_site_aniso_U_22
_atom_site_aniso_U_33
_atom_site_aniso_U_23
_atom_site_aniso_U_13
_atom_site_aniso_U_12
Cu1 0.02966(12) 0.02418(10) 0.01684(10) -0.00022(7) -0.00416(7) -0.00328(8)
C4 0.054(4) 0.023(4) 0.013(3) 0.0010(19) -0.020(2) -0.006(3)
F1 0.093(5) 0.036(3) 0.057(6) -0.010(3) -0.062(4) 0.008(3)
F2 0.086(6) 0.039(3) 0.031(3) 0.003(2) -0.020(3) -0.036(3)
F3 0.068(4) 0.038(3) 0.0188(19) -0.0043(17) -0.0071(19) -0.013(3)
C4' 0.064(5) 0.019(3) 0.033(4) 0.002(2) -0.006(3) -0.016(3)
F1' 0.067(4) 0.040(3) 0.032(3) 0.0006(19) -0.035(3) -0.011(3)
F2' 0.067(4) 0.030(3) 0.039(3) 0.003(2) -0.026(3) -0.023(3)
F3' 0.106(5) 0.056(6) 0.020(2) -0.012(3) 0.006(3) -0.039(4)
F4 0.0689(9) 0.0315(6) 0.0233(5) -0.0089(4) -0.0111(5) 0.0048(6)
F5 0.0691(9) 0.0254(5) 0.0447(7) -0.0002(5) -0.0245(6) -0.0068(6)
F6 0.0426(7) 0.0323(6) 0.0266(5) -0.0044(4) -0.0140(5) 0.0058(5)
F7 0.0484(8) 0.0520(8) 0.0362(7) 0.0011(6) 0.0077(6) 0.0151(6)
F8 0.0459(7) 0.0437(6) 0.0251(5) -0.0003(5) 0.0040(5) -0.0117(5)
F9 0.0927(11) 0.0385(6) 0.0198(5) 0.0094(5) -0.0047(6) -0.0212(7)
F10 0.0872(11) 0.0295(6) 0.0382(7) 0.0037(5) -0.0336(7) 0.0039(6)
F11 0.0369(7) 0.0417(7) 0.0561(8) -0.0061(6) -0.0175(6) -0.0003(5)
F12 0.0330(6) 0.0449(7) 0.0364(6) 0.0096(5) 0.0004(5) -0.0112(5)
F13 0.0395(6) 0.0402(6) 0.0319(6) 0.0016(5) -0.0025(5) -0.0199(5)
F14 0.0425(7) 0.0459(7) 0.0357(6) -0.0122(5) -0.0146(5) -0.0102(5)
F15 0.0552(8) 0.0657(9) 0.0157(5) -0.0020(5) -0.0085(5) -0.0098(7)
F16 0.0468(7) 0.0506(7) 0.0256(5) 0.0101(5) 0.0008(5) -0.0174(6)
F17 0.0392(6) 0.0399(6) 0.0295(5) 0.0007(4) -0.0082(5) -0.0189(5)
O1 0.0631(12) 0.0472(9) 0.0597(11) -0.0275(8) -0.0191(9) 0.0125(8)
N1 0.0346(8) 0.0262(7) 0.0171(6) 0.0026(5) -0.0062(5) -0.0074(6)
N2 0.0289(7) 0.0254(6) 0.0160(6) 0.0000(5) -0.0041(5) -0.0047(5)
C1 0.0370(9) 0.0284(8) 0.0165(7) 0.0010(6) -0.0056(6) -0.0095(7)
C2 0.0415(10) 0.0264(8) 0.0188(7) -0.0038(6) -0.0043(7) -0.0033(7)
C3 0.0293(8) 0.0246(7) 0.0190(7) 0.0005(6) -0.0029(6) -0.0032(6)
C5 0.0393(10) 0.0275(8) 0.0219(8) -0.0027(6) -0.0053(7) 0.0000(7)
C6 0.0341(9) 0.0251(7) 0.0194(7) 0.0020(6) -0.0093(6) -0.0093(7)
C7 0.0416(10) 0.0303(8) 0.0178(7) -0.0005(6) -0.0060(7) -0.0125(7)
C8 0.0609(13) 0.0282(8) 0.0171(7) 0.0038(6) -0.0111(8) -0.0163(8)
C9 0.0595(13) 0.0231(8) 0.0274(9) 0.0018(6) -0.0246(9) -0.0051(8)
C10 0.0378(10) 0.0303(9) 0.0345(9) -0.0041(7) -0.0162(8) -0.0058(7)
C11 0.0335(9) 0.0298(8) 0.0253(8) 0.0032(6) -0.0089(7) -0.0119(7)
C12 0.0250(8) 0.0236(7) 0.0169(7) -0.0002(5) -0.0039(6) -0.0020(6)
C13 0.0258(8) 0.0257(7) 0.0222(7) -0.0008(6) -0.0032(6) -0.0044(6)
C14 0.0282(9) 0.0293(8) 0.0244(8) -0.0062(6) -0.0088(6) -0.0007(7)
C15 0.0339(9) 0.0370(9) 0.0164(7) -0.0022(6) -0.0052(6) 0.0018(7)
C16 0.0308(9) 0.0320(9) 0.0200(7) 0.0038(6) -0.0003(6) -0.0023(7)
C17 0.0250(8) 0.0266(8) 0.0211(7) 0.0001(6) -0.0050(6) -0.0041(6)
C18 0.0295(9) 0.0342(9) 0.0278(8) -0.0028(7) -0.0099(7) 0.0008(7)

loop_
_atom_type_symbol
_atom_type_description
_atom_type_scat_dispersion_real
_atom_type_scat_dispersion_imag
_atom_type_scat_source
C C 0.0033 0.0016 'International Tables Vol C Tables 4.2.6.8 and 6.1.1.4'
N N 0.0061 0.0033 'International Tables Vol C Tables 4.2.6.8 and 6.1.1.4'
O O 0.0106 0.0060 'International Tables Vol C Tables 4.2.6.8 and 6.1.1.4'
F F 0.0171 0.0103 'International Tables Vol C Tables 4.2.6.8 and 6.1.1.4'
Cu Cu 0.3201 1.2651 'International Tables Vol C Tables 4.2.6.8 and 6.1.1.4'

loop_
_geom_angle_atom_site_label_1
_geom_angle_atom_site_label_2
_geom_angle_atom_site_label_3
_geom_angle
_geom_angle_site_symmetry_1
_geom_angle_site_symmetry_3
_geom_angle_publ_flag
C18 Cu1 N2 129.01(7) . . ?
C18 Cu1 N1 132.28(7) . . ?
N2 Cu1 N1 98.68(6) . . ?
F3 C4 F2 109.2(9) . . ?
F3 C4 F1 109.3(8) . . ?
F2 C4 F1 105.8(8) . . ?
F3 C4 C1 112.5(9) . . ?
F2 C4 C1 114.2(13) . . ?
F1 C4 C1 105.5(14) . . ?
F1' C4' F2' 107.7(9) . . ?
F1' C4' F3' 105.9(9) . . ?
F2' C4' F3' 106.7(10) . . ?
F1' C4' C1 120.3(14) . . ?
F2' C4' C1 105.6(14) . . ?
F3' C4' C1 110.0(11) . . ?
C1 N1 C6 123.30(14) . . ?
C1 N1 Cu1 121.75(11) . . ?
C6 N1 Cu1 114.95(11) . . ?
C3 N2 C12 123.40(14) . . ?
C3 N2 Cu1 121.78(11) . . ?
C12 N2 Cu1 114.22(11) . . ?
N1 C1 C2 122.98(15) . . ?
N1 C1 C4' 119.4(7) . . ?
C2 C1 C4' 117.6(7) . . ?
N1 C1 C4 125.6(6) . . ?
C2 C1 C4 111.3(6) . . ?
F4 C2 C3 114.41(15) . . ?
F4 C2 C1 114.61(15) . . ?
C3 C2 C1 130.92(16) . . ?
N2 C3 C2 122.92(15) . . ?
N2 C3 C5 122.85(15) . . ?
C2 C3 C5 114.22(15) . . ?
F5 C5 F6 106.59(15) . . ?
F5 C5 F7 108.04(16) . . ?
F6 C5 F7 106.25(16) . . ?
F5 C5 C3 111.72(16) . . ?
F6 C5 C3 112.55(14) . . ?
F7 C5 C3 111.37(15) . . ?
C11 C6 C7 116.78(16) . . ?
C11 C6 N1 120.27(15) . . ?
C7 C6 N1 122.66(17) . . ?
F8 C7 C8 119.44(17) . . ?
F8 C7 C6 119.16(16) . . ?
C8 C7 C6 121.41(19) . . ?
F9 C8 C9 120.22(17) . . ?
F9 C8 C7 119.4(2) . . ?
C9 C8 C7 120.35(17) . . ?
F10 C9 C8 120.38(19) . . ?
F10 C9 C10 119.9(2) . . ?
C8 C9 C10 119.67(17) . . ?
F11 C10 C11 119.77(18) . . ?
F11 C10 C9 120.98(18) . . ?
C11 C10 C9 119.22(19) . . ?
F12 C11 C10 118.51(18) . . ?
F12 C11 C6 118.96(15) . . ?
C10 C11 C6 122.53(17) . . ?
C13 C12 C17 116.48(14) . . ?
C13 C12 N2 120.98(15) . . ?
C17 C12 N2 122.09(15) . . ?
F13 C13 C14 118.43(16) . . ?
F13 C13 C12 119.53(15) . . ?
C14 C13 C12 122.03(16) . . ?
F14 C14 C15 119.97(16) . . ?
F14 C14 C13 119.92(17) . . ?
C15 C14 C13 120.11(17) . . ?
F15 C15 C16 120.39(17) . . ?
F15 C15 C14 120.22(18) . . ?
C16 C15 C14 119.39(15) . . ?
F16 C16 C15 120.26(16) . . ?
F16 C16 C17 119.73(18) . . ?
C15 C16 C17 120.01(17) . . ?
F17 C17 C16 119.01(16) . . ?
F17 C17 C12 119.02(14) . . ?
C16 C17 C12 121.97(17) . . ?
O1 C18 Cu1 178.33(18) . . ?

loop_
_geom_bond_atom_site_label_1
_geom_bond_atom_site_label_2
_geom_bond_distance
_geom_bond_site_symmetry_2
_geom_bond_publ_flag
Cu1 C18 1.804(2) . ?
Cu1 N2 1.9413(14) . ?
Cu1 N1 1.9455(14) . ?
C4 F3 1.321(9) . ?
C4 F2 1.325(9) . ?
C4 F1 1.328(8) . ?
C4 C1 1.570(7) . ?
C4' F1' 1.328(10) . ?
C4' F2' 1.332(10) . ?
C4' F3' 1.339(10) . ?
C4' C1 1.532(10) . ?
F4 C2 1.362(2) . ?
F5 C5 1.329(2) . ?
F6 C5 1.330(2) . ?
F7 C5 1.331(2) . ?
F8 C7 1.341(2) . ?
F9 C8 1.335(2) . ?
F10 C9 1.332(2) . ?
F11 C10 1.336(2) . ?
F12 C11 1.349(2) . ?
F13 C13 1.343(2) . ?
F14 C14 1.340(2) . ?
F15 C15 1.3335(19) . ?
F16 C16 1.340(2) . ?
F17 C17 1.337(2) . ?
O1 C18 1.116(2) . ?
N1 C1 1.315(2) . ?
N1 C6 1.422(2) . ?
N2 C3 1.328(2) . ?
N2 C12 1.4145(19) . ?
C1 C2 1.407(2) . ?
C2 C3 1.393(2) . ?
C3 C5 1.539(2) . ?
C6 C11 1.385(3) . ?
C6 C7 1.391(2) . ?
C7 C8 1.385(3) . ?
C8 C9 1.371(3) . ?
C9 C10 1.383(3) . ?
C10 C11 1.382(3) . ?
C12 C13 1.383(2) . ?
C12 C17 1.392(2) . ?
C13 C14 1.379(2) . ?
C14 C15 1.376(3) . ?
C15 C16 1.371(3) . ?
C16 C17 1.380(2) . ?
